data_7040934
loop_
_publ_author_name
'Roemer, Max'
'Skelton, Brian W.'
'Piggott, Matthew J.'
'Koutsantonis, George A.'

_publ_section_title
;
 1,1'-Diacetyloctamethylferrocene: an overlooked and overdue synthon
 leading to the facile synthesis of an octamethylferrocenophane.
;
_journal_issue 47
_journal_name_full 'Dalton transactions (Cambridge, England : 2003)'
_journal_page_first 18817
_journal_page_last 18821
_journal_paper_doi 10.1039/c6dt03820d
_journal_volume 45
_journal_year 2016
_chemical_formula_moiety 'C18 H26 Fe, Cl, H2 O'
_chemical_formula_sum 'C18 H28 Cl Fe O'
_chemical_formula_weight 351.7
_space_group_IT_number 2
_symmetry_cell_setting triclinic
_symmetry_Int_Tables_number 2
_symmetry_space_group_name_Hall '-P 1'
_symmetry_space_group_name_H-M 'P -1'
_atom_sites_solution_hydrogens mixed
_audit_creation_date 2016-07-27T18:23:43-00:00
_audit_creation_method 'WinGX routine CIF_UPDATE'
_audit_update_record
;
2016-08-12 deposited with the CCDC.
2016-10-17 downloaded from the CCDC.
;
_cell_angle_alpha 91.012(6)
_cell_angle_beta 102.395(6)
_cell_angle_gamma 107.446(7)
_cell_formula_units_Z 2
_cell_length_a 8.6240(5)
_cell_length_b 9.5939(8)
_cell_length_c 11.1935(8)
_cell_measurement_reflns_used 4442
_cell_measurement_temperature 100(2)
_cell_measurement_theta_max 34.396
_cell_measurement_theta_min 2.392
_cell_volume 859.58(11)
_computing_cell_refinement 'CrysAlisPro 1.171.38.41 (Rigaku OD, 2015)'
_computing_data_collection 'CrysAlisPro 1.171.38.41 (Rigaku OD, 2015)'
_computing_data_reduction 'CrysAlisPro 1.171.38.41 (Rigaku OD, 2015)'
_computing_molecular_graphics 'Diamond (Brandenburg, K., (1999)'
_computing_publication_material 'WinGX Farrugia, L. J. (1999)'
_computing_structure_refinement 'SHELXL-2014 (Sheldrick, 2015)'
_computing_structure_solution 'SHELXT (Sheldrick, 2015)'
_diffrn_ambient_temperature 100(2)
_diffrn_detector 'CCD plate'
_diffrn_detector_area_resol_mean 16.0009
_diffrn_measured_fraction_theta_full 1
_diffrn_measured_fraction_theta_max 0.931
_diffrn_measurement_device 'four-circle diffractometer'
_diffrn_measurement_device_type 'Oxford Diffraction Xcalibur diffractometer'
_diffrn_measurement_method '\w scans'
_diffrn_orient_matrix_type 'CrysAlisPro convention (1999,Acta A55,543-557)'
_diffrn_orient_matrix_UB_11 0.044944
_diffrn_orient_matrix_UB_12 -0.0230463
_diffrn_orient_matrix_UB_13 -0.0383726
_diffrn_orient_matrix_UB_21 -0.0746952
_diffrn_orient_matrix_UB_22 -0.0279613
_diffrn_orient_matrix_UB_23 -0.0462336
_diffrn_orient_matrix_UB_31 0.0158356
_diffrn_orient_matrix_UB_32 0.0688455
_diffrn_orient_matrix_UB_33 -0.0251438
_diffrn_radiation_monochromator graphite
_diffrn_radiation_probe x-ray
_diffrn_radiation_type MoK\a
_diffrn_radiation_wavelength 0.71073
_diffrn_reflns_av_R_equivalents 0.0221
_diffrn_reflns_av_unetI/netI 0.0404
_diffrn_reflns_Laue_measured_fraction_full 1
_diffrn_reflns_Laue_measured_fraction_max 0.931
_diffrn_reflns_limit_h_max 13
_diffrn_reflns_limit_h_min -13
_diffrn_reflns_limit_k_max 15
_diffrn_reflns_limit_k_min -15
_diffrn_reflns_limit_l_max 17
_diffrn_reflns_limit_l_min -16
_diffrn_reflns_number 12302
_diffrn_reflns_point_group_measured_fraction_full 1
_diffrn_reflns_point_group_measured_fraction_max 0.931
_diffrn_reflns_theta_full 33
_diffrn_reflns_theta_max 34.569
_diffrn_reflns_theta_min 1.87
_diffrn_source 'fine-focus sealed X-ray tube'
_exptl_absorpt_coefficient_mu 1.03
_exptl_absorpt_correction_T_max 0.829
_exptl_absorpt_correction_T_min 0.595
_exptl_absorpt_correction_type analytical
_exptl_absorpt_process_details
;
       CrysAlisPro 1.171.38.41 (Rigaku Oxford Diffraction, 2015)
;
_exptl_crystal_colour 'dark green'
_exptl_crystal_density_diffrn 1.359
_exptl_crystal_description plate
_exptl_crystal_F_000 374
_exptl_crystal_size_max 0.648
_exptl_crystal_size_mid 0.574
_exptl_crystal_size_min 0.197
_refine_diff_density_max 0.695
_refine_diff_density_min -0.371
_refine_diff_density_rms 0.08
_refine_ls_extinction_method none
_refine_ls_goodness_of_fit_ref 1.038
_refine_ls_hydrogen_treatment mixed
_refine_ls_matrix_type full
_refine_ls_number_parameters 209
_refine_ls_number_reflns 6826
_refine_ls_number_restraints 2
_refine_ls_restrained_S_all 1.038
_refine_ls_R_factor_all 0.0422
_refine_ls_R_factor_gt 0.0345
_refine_ls_shift/su_max 0.001
_refine_ls_shift/su_mean 0
_refine_ls_structure_factor_coef Fsqd
_refine_ls_weighting_details 'w=1/[\s^2^(Fo^2^)+(0.0412P)^2^+0.1747P] where P=(Fo^2^+2Fc^2^)/3'
_refine_ls_weighting_scheme calc
_refine_ls_wR_factor_gt 0.084
_refine_ls_wR_factor_ref 0.0888
_reflns_number_gt 5887
_reflns_number_total 6826
_reflns_threshold_expression 'I > 2\s(I)'
_cod_data_source_file c6dt03820d2.cif
_cod_data_source_block gk438
_cod_depositor_comments 'Adding full bibliography for 7040934--7040938.cif.'
_cod_database_code 7040934

loop_
_symmetry_equiv_pos_as_xyz
'x, y, z'
'-x, -y, -z'

loop_
_atom_site_label
_atom_site_type_symbol
_atom_site_fract_x
_atom_site_fract_y
_atom_site_fract_z
_atom_site_U_iso_or_equiv
_atom_site_adp_type
_atom_site_occupancy
_atom_site_calc_flag
Fe1 Fe 0 0.5 0.5 0.00957(5) Uani 1 d
Fe2 Fe 0.5 0 0 0.00949(5) Uani 1 d
C11 C -0.06498(14) 0.27659(12) 0.45688(11) 0.0133(2) Uani 1 d
H11 H -0.0156 0.2129 0.5038 0.016 Uiso 1 calc
C12 C -0.20776(14) 0.31306(13) 0.47402(10) 0.01241(19) Uani 1 d
C121 C -0.30349(16) 0.25740(15) 0.56914(12) 0.0195(2) Uani 1 d
H12A H -0.4 0.1722 0.533 0.029 Uiso 1 calc
H12B H -0.3421 0.3348 0.5989 0.029 Uiso 1 calc
H12C H -0.2311 0.2287 0.6378 0.029 Uiso 1 calc
C13 C -0.23942(14) 0.41290(13) 0.38535(10) 0.0129(2) Uani 1 d
C131 C -0.37769(16) 0.47961(15) 0.36679(13) 0.0213(3) Uani 1 d
H13A H -0.4564 0.4392 0.2881 0.032 Uiso 1 calc
H13B H -0.3313 0.5862 0.3666 0.032 Uiso 1 calc
H13C H -0.4361 0.4573 0.4335 0.032 Uiso 1 calc
C14 C -0.11664(15) 0.43625(12) 0.31333(10) 0.0131(2) Uani 1 d
C141 C -0.10745(18) 0.53178(14) 0.20926(12) 0.0206(2) Uani 1 d
H14A H -0.0021 0.5441 0.1846 0.031 Uiso 1 calc
H14B H -0.1129 0.6279 0.2354 0.031 Uiso 1 calc
H14C H -0.2014 0.486 0.1396 0.031 Uiso 1 calc
C15 C -0.00833(14) 0.35145(13) 0.35757(11) 0.0135(2) Uani 1 d
C151 C 0.13610(17) 0.33827(15) 0.30986(13) 0.0209(2) Uani 1 d
H15A H 0.0987 0.2521 0.2503 0.031 Uiso 1 calc
H15B H 0.223 0.3275 0.3782 0.031 Uiso 1 calc
H15C H 0.1813 0.4265 0.2698 0.031 Uiso 1 calc
C21 C 0.68229(14) 0.12298(13) 0.14727(11) 0.0137(2) Uani 1 d
H21 H 0.7597 0.0869 0.2012 0.016 Uiso 1 calc
C22 C 0.70584(14) 0.18580(13) 0.03527(11) 0.0138(2) Uani 1 d
C221 C 0.85858(16) 0.20924(16) -0.01462(14) 0.0239(3) Uani 1 d
H22A H 0.8261 0.1951 -0.1045 0.036 Uiso 1 calc
H22B H 0.9159 0.1387 0.0168 0.036 Uiso 1 calc
H22C H 0.9337 0.3092 0.0112 0.036 Uiso 1 calc
C23 C 0.55844(15) 0.22427(13) -0.01765(11) 0.0139(2) Uani 1 d
C231 C 0.5263(2) 0.29505(15) -0.13436(13) 0.0244(3) Uani 1 d
H23A H 0.56 0.4016 -0.1162 0.037 Uiso 1 calc
H23B H 0.407 0.2584 -0.174 0.037 Uiso 1 calc
H23C H 0.5909 0.2715 -0.1895 0.037 Uiso 1 calc
C24 C 0.44629(14) 0.18521(13) 0.06304(11) 0.0134(2) Uani 1 d
C241 C 0.27795(16) 0.20536(16) 0.04343(13) 0.0209(2) Uani 1 d
H24A H 0.2118 0.1401 0.0931 0.031 Uiso 1 calc
H24B H 0.2211 0.1818 -0.0436 0.031 Uiso 1 calc
H24C H 0.2903 0.3074 0.0679 0.031 Uiso 1 calc
C25 C 0.52334(14) 0.12327(13) 0.16491(10) 0.01255(19) Uani 1 d
C251 C 0.45049(17) 0.06749(15) 0.27093(12) 0.0196(2) Uani 1 d
H25A H 0.513 0.0068 0.3155 0.029 Uiso 1 calc
H25B H 0.3333 0.0085 0.2407 0.029 Uiso 1 calc
H25C H 0.4574 0.1506 0.3262 0.029 Uiso 1 calc
Cl1 Cl 0.02289(4) 0.06497(4) 0.72150(3) 0.02049(7) Uani 1 d
O1 O 0.26236(14) 0.10323(13) 0.52830(12) 0.0298(2) Uani 1 d
H1B H 0.198(3) 0.062(2) 0.4633(17) 0.052(7) Uiso 1 d
H1A H 0.199(3) 0.085(3) 0.575(2) 0.059(8) Uiso 1 d

loop_
_atom_site_aniso_label
_atom_site_aniso_U_11
_atom_site_aniso_U_22
_atom_site_aniso_U_33
_atom_site_aniso_U_23
_atom_site_aniso_U_13
_atom_site_aniso_U_12
Fe1 0.01000(10) 0.00960(10) 0.00896(10) 0.00133(7) 0.00233(7) 0.00270(8)
Fe2 0.00842(10) 0.01061(10) 0.00939(10) 0.00098(7) 0.00181(7) 0.00304(8)
C11 0.0141(5) 0.0105(5) 0.0141(5) 0.0016(4) 0.0016(4) 0.0033(4)
C12 0.0117(4) 0.0124(5) 0.0110(5) 0.0013(4) 0.0019(4) 0.0011(4)
C121 0.0166(5) 0.0229(6) 0.0157(5) 0.0051(5) 0.0055(4) 0.0001(5)
C13 0.0132(5) 0.0134(5) 0.0112(5) 0.0008(4) 0.0000(4) 0.0045(4)
C131 0.0181(6) 0.0245(6) 0.0223(6) 0.0018(5) -0.0003(5) 0.0116(5)
C14 0.0165(5) 0.0110(5) 0.0104(4) 0.0010(4) 0.0020(4) 0.0028(4)
C141 0.0310(7) 0.0152(5) 0.0130(5) 0.0038(4) 0.0044(5) 0.0038(5)
C15 0.0142(5) 0.0127(5) 0.0128(5) -0.0011(4) 0.0038(4) 0.0027(4)
C151 0.0218(6) 0.0217(6) 0.0222(6) -0.0020(5) 0.0106(5) 0.0075(5)
C21 0.0116(5) 0.0142(5) 0.0132(5) 0.0005(4) -0.0006(4) 0.0032(4)
C22 0.0118(5) 0.0128(5) 0.0154(5) -0.0005(4) 0.0043(4) 0.0013(4)
C221 0.0155(6) 0.0247(6) 0.0290(7) -0.0042(5) 0.0117(5) -0.0017(5)
C23 0.0176(5) 0.0123(5) 0.0118(5) 0.0023(4) 0.0033(4) 0.0046(4)
C231 0.0375(8) 0.0198(6) 0.0166(6) 0.0076(5) 0.0061(5) 0.0100(6)
C24 0.0139(5) 0.0143(5) 0.0124(5) -0.0008(4) 0.0020(4) 0.0057(4)
C241 0.0177(5) 0.0253(6) 0.0219(6) -0.0035(5) 0.0015(5) 0.0122(5)
C25 0.0131(5) 0.0130(5) 0.0103(4) -0.0005(4) 0.0022(4) 0.0027(4)
C251 0.0213(6) 0.0218(6) 0.0129(5) 0.0008(4) 0.0060(4) 0.0013(5)
Cl1 0.02337(14) 0.02041(14) 0.01815(14) 0.00157(11) 0.00048(11) 0.01052(11)
O1 0.0193(5) 0.0340(6) 0.0323(6) 0.0010(5) 0.0023(4) 0.0055(4)

loop_
_atom_type_symbol
_atom_type_description
_atom_type_scat_dispersion_real
_atom_type_scat_dispersion_imag
_atom_type_scat_source
C C 0.0033 0.0016 'International Tables Vol C Tables 4.2.6.8 and 6.1.1.4'
H H 0 0 'International Tables Vol C Tables 4.2.6.8 and 6.1.1.4'
Fe Fe 0.3463 0.8444 'International Tables Vol C Tables 4.2.6.8 and 6.1.1.4'
Cl Cl 0.1484 0.1585 'International Tables Vol C Tables 4.2.6.8 and 6.1.1.4'
O O 0.0106 0.006 'International Tables Vol C Tables 4.2.6.8 and 6.1.1.4'

loop_
_exptl_crystal_face_index_h
_exptl_crystal_face_index_k
_exptl_crystal_face_index_l
_exptl_crystal_face_perp_dist
-1 0 0 0.08
1 0 0 0.1169
0 1 -1 0.3031
0 -1 1 0.298
0 -1 -1 0.2269
0 1 1 0.2332
0 0 1 0.2666
0 0 -1 0.3304

loop_
_geom_angle_atom_site_label_1
_geom_angle_atom_site_label_2
_geom_angle_atom_site_label_3
_geom_angle
_geom_angle_site_symmetry_1
_geom_angle_site_symmetry_3
C11 Fe1 C11 180 . 2_566
C11 Fe1 C12 40.19(5) . .
C11 Fe1 C12 139.81(5) 2_566 .
C11 Fe1 C12 139.82(5) . 2_566
C11 Fe1 C12 40.18(5) 2_566 2_566
C12 Fe1 C12 180 . 2_566
C11 Fe1 C15 139.84(5) . 2_566
C11 Fe1 C15 40.16(4) 2_566 2_566
C12 Fe1 C15 112.48(5) . 2_566
C12 Fe1 C15 67.52(5) 2_566 2_566
C11 Fe1 C15 40.16(5) . .
C11 Fe1 C15 139.84(5) 2_566 .
C12 Fe1 C15 67.52(5) . .
C12 Fe1 C15 112.48(5) 2_566 .
C15 Fe1 C15 180 2_566 .
C11 Fe1 C13 67.24(5) . .
C11 Fe1 C13 112.76(5) 2_566 .
C12 Fe1 C13 40.06(4) . .
C12 Fe1 C13 139.94(4) 2_566 .
C15 Fe1 C13 112.81(5) 2_566 .
C15 Fe1 C13 67.19(5) . .
C11 Fe1 C13 112.76(5) . 2_566
C11 Fe1 C13 67.24(5) 2_566 2_566
C12 Fe1 C13 139.94(4) . 2_566
C12 Fe1 C13 40.06(4) 2_566 2_566
C15 Fe1 C13 67.19(5) 2_566 2_566
C15 Fe1 C13 112.81(5) . 2_566
C13 Fe1 C13 180 . 2_566
C11 Fe1 C14 112.91(4) . 2_566
C11 Fe1 C14 67.09(4) 2_566 2_566
C12 Fe1 C14 112.81(4) . 2_566
C12 Fe1 C14 67.19(4) 2_566 2_566
C15 Fe1 C14 39.87(5) 2_566 2_566
C15 Fe1 C14 140.13(5) . 2_566
C13 Fe1 C14 140.15(5) . 2_566
C13 Fe1 C14 39.85(5) 2_566 2_566
C11 Fe1 C14 67.09(4) . .
C11 Fe1 C14 112.91(4) 2_566 .
C12 Fe1 C14 67.19(4) . .
C12 Fe1 C14 112.81(4) 2_566 .
C15 Fe1 C14 140.13(5) 2_566 .
C15 Fe1 C14 39.87(5) . .
C13 Fe1 C14 39.85(5) . .
C13 Fe1 C14 140.15(5) 2_566 .
C14 Fe1 C14 180.00(7) 2_566 .
C22 Fe2 C22 180.00(5) 2_655 .
C22 Fe2 C21 139.60(5) 2_655 .
C22 Fe2 C21 40.40(5) . .
C22 Fe2 C21 40.40(5) 2_655 2_655
C22 Fe2 C21 139.60(5) . 2_655
C21 Fe2 C21 180 . 2_655
C22 Fe2 C23 139.40(5) 2_655 .
C22 Fe2 C23 40.60(5) . .
C21 Fe2 C23 67.59(5) . .
C21 Fe2 C23 112.41(5) 2_655 .
C22 Fe2 C23 40.60(5) 2_655 2_655
C22 Fe2 C23 139.40(5) . 2_655
C21 Fe2 C23 112.41(5) . 2_655
C21 Fe2 C23 67.59(5) 2_655 2_655
C23 Fe2 C23 180 . 2_655
C22 Fe2 C24 67.60(5) 2_655 2_655
C22 Fe2 C24 112.40(5) . 2_655
C21 Fe2 C24 113.12(5) . 2_655
C21 Fe2 C24 66.88(5) 2_655 2_655
C23 Fe2 C24 139.96(5) . 2_655
C23 Fe2 C24 40.04(5) 2_655 2_655
C22 Fe2 C24 112.40(5) 2_655 .
C22 Fe2 C24 67.60(5) . .
C21 Fe2 C24 66.88(5) . .
C21 Fe2 C24 113.12(5) 2_655 .
C23 Fe2 C24 40.04(5) . .
C23 Fe2 C24 139.96(5) 2_655 .
C24 Fe2 C24 180.00(6) 2_655 .
C22 Fe2 C25 67.49(5) 2_655 2_655
C22 Fe2 C25 112.51(5) . 2_655
C21 Fe2 C25 140.13(4) . 2_655
C21 Fe2 C25 39.87(4) 2_655 2_655
C23 Fe2 C25 112.96(5) . 2_655
C23 Fe2 C25 67.04(5) 2_655 2_655
C24 Fe2 C25 39.42(4) 2_655 2_655
C24 Fe2 C25 140.58(4) . 2_655
C22 Fe2 C25 112.51(5) 2_655 .
C22 Fe2 C25 67.49(5) . .
C21 Fe2 C25 39.87(4) . .
C21 Fe2 C25 140.13(4) 2_655 .
C23 Fe2 C25 67.04(5) . .
C23 Fe2 C25 112.96(5) 2_655 .
C24 Fe2 C25 140.58(4) 2_655 .
C24 Fe2 C25 39.42(4) . .
C25 Fe2 C25 180 2_655 .
C12 C11 C15 108.88(10) . .
C12 C11 Fe1 70.58(7) . .
C15 C11 Fe1 71.00(6) . .
C12 C11 H11 125.6 . .
C15 C11 H11 125.6 . .
Fe1 C11 H11 124.5 . .
C11 C12 C13 107.53(10) . .
C11 C12 C121 125.39(11) . .
C13 C12 C121 127.07(11) . .
C11 C12 Fe1 69.23(6) . .
C13 C12 Fe1 70.47(6) . .
C121 C12 Fe1 124.98(8) . .
C12 C121 H12A 109.5 . .
C12 C121 H12B 109.5 . .
H12A C121 H12B 109.5 . .
C12 C121 H12C 109.5 . .
H12A C121 H12C 109.5 . .
H12B C121 H12C 109.5 . .
C12 C13 C14 108.06(10) . .
C12 C13 C131 127.03(11) . .
C14 C13 C131 124.90(11) . .
C12 C13 Fe1 69.47(6) . .
C14 C13 Fe1 70.41(6) . .
C131 C13 Fe1 126.93(9) . .
C13 C131 H13A 109.5 . .
C13 C131 H13B 109.5 . .
H13A C131 H13B 109.5 . .
C13 C131 H13C 109.5 . .
H13A C131 H13C 109.5 . .
H13B C131 H13C 109.5 . .
C15 C14 C13 108.14(10) . .
C15 C14 C141 126.88(11) . .
C13 C14 C141 124.98(11) . .
C15 C14 Fe1 69.63(7) . .
C13 C14 Fe1 69.74(6) . .
C141 C14 Fe1 126.87(8) . .
C14 C141 H14A 109.5 . .
C14 C141 H14B 109.5 . .
H14A C141 H14B 109.5 . .
C14 C141 H14C 109.5 . .
H14A C141 H14C 109.5 . .
H14B C141 H14C 109.5 . .
C11 C15 C14 107.40(10) . .
C11 C15 C151 124.85(11) . .
C14 C15 C151 127.75(11) . .
C11 C15 Fe1 68.84(7) . .
C14 C15 Fe1 70.50(7) . .
C151 C15 Fe1 126.77(9) . .
C15 C151 H15A 109.5 . .
C15 C151 H15B 109.5 . .
H15A C151 H15B 109.5 . .
C15 C151 H15C 109.5 . .
H15A C151 H15C 109.5 . .
H15B C151 H15C 109.5 . .
C25 C21 C22 108.79(10) . .
C25 C21 Fe2 71.69(6) . .
C22 C21 Fe2 69.56(7) . .
C25 C21 H21 125.6 . .
C22 C21 H21 125.6 . .
Fe2 C21 H21 124.7 . .
C21 C22 C23 107.35(10) . .
C21 C22 C221 125.51(11) . .
C23 C22 C221 127.13(11) . .
C21 C22 Fe2 70.04(6) . .
C23 C22 Fe2 70.32(6) . .
C221 C22 Fe2 125.91(9) . .
C22 C221 H22A 109.5 . .
C22 C221 H22B 109.5 . .
H22A C221 H22B 109.5 . .
C22 C221 H22C 109.5 . .
H22A C221 H22C 109.5 . .
H22B C221 H22C 109.5 . .
C24 C23 C22 107.88(10) . .
C24 C23 C231 125.23(11) . .
C22 C23 C231 126.88(11) . .
C24 C23 Fe2 71.14(7) . .
C22 C23 Fe2 69.08(6) . .
C231 C23 Fe2 126.22(9) . .
C23 C231 H23A 109.5 . .
C23 C231 H23B 109.5 . .
H23A C231 H23B 109.5 . .
C23 C231 H23C 109.5 . .
H23A C231 H23C 109.5 . .
H23B C231 H23C 109.5 . .
C25 C24 C23 108.15(10) . .
C25 C24 C241 125.89(11) . .
C23 C24 C241 125.96(11) . .
C25 C24 Fe2 70.36(7) . .
C23 C24 Fe2 68.82(6) . .
C241 C24 Fe2 126.27(9) . .
C24 C241 H24A 109.5 . .
C24 C241 H24B 109.5 . .
H24A C241 H24B 109.5 . .
C24 C241 H24C 109.5 . .
H24A C241 H24C 109.5 . .
H24B C241 H24C 109.5 . .
C24 C25 C21 107.84(10) . .
C24 C25 C251 126.18(11) . .
C21 C25 C251 125.98(11) . .
C24 C25 Fe2 70.22(7) . .
C21 C25 Fe2 68.45(7) . .
C251 C25 Fe2 126.48(8) . .
C25 C251 H25A 109.5 . .
C25 C251 H25B 109.5 . .
H25A C251 H25B 109.5 . .
C25 C251 H25C 109.5 . .
H25A C251 H25C 109.5 . .
H25B C251 H25C 109.5 . .
H1B O1 H1A 101(2) . .

loop_
_geom_bond_atom_site_label_1
_geom_bond_atom_site_label_2
_geom_bond_distance
_geom_bond_site_symmetry_2
Fe1 C11 2.0660(11) .
Fe1 C11 2.0660(12) 2_566
Fe1 C12 2.0839(11) .
Fe1 C12 2.0839(11) 2_566
Fe1 C15 2.0946(12) 2_566
Fe1 C15 2.0946(12) .
Fe1 C13 2.0972(11) .
Fe1 C13 2.0973(11) 2_566
Fe1 C14 2.1061(11) 2_566
Fe1 C14 2.1061(11) .
Fe2 C22 2.0643(11) 2_655
Fe2 C22 2.0643(11) .
Fe2 C21 2.0706(12) .
Fe2 C21 2.0706(12) 2_655
Fe2 C23 2.0808(12) .
Fe2 C23 2.0809(12) 2_655
Fe2 C24 2.1117(12) 2_655
Fe2 C24 2.1117(12) .
Fe2 C25 2.1136(11) 2_655
Fe2 C25 2.1136(11) .
C11 C12 1.4257(16) .
C11 C15 1.4288(16) .
C11 H11 0.95 .
C12 C13 1.4321(16) .
C12 C121 1.4944(16) .
C121 H12A 0.98 .
C121 H12B 0.98 .
C121 H12C 0.98 .
C13 C14 1.4325(17) .
C13 C131 1.4936(17) .
C131 H13A 0.98 .
C131 H13B 0.98 .
C131 H13C 0.98 .
C14 C15 1.4321(16) .
C14 C141 1.4956(16) .
C141 H14A 0.98 .
C141 H14B 0.98 .
C141 H14C 0.98 .
C15 C151 1.4933(17) .
C151 H15A 0.98 .
C151 H15B 0.98 .
C151 H15C 0.98 .
C21 C25 1.4271(16) .
C21 C22 1.4279(17) .
C21 H21 0.95 .
C22 C23 1.4383(17) .
C22 C221 1.4967(17) .
C221 H22A 0.98 .
C221 H22B 0.98 .
C221 H22C 0.98 .
C23 C24 1.4357(16) .
C23 C231 1.4943(17) .
C231 H23A 0.98 .
C231 H23B 0.98 .
C231 H23C 0.98 .
C24 C25 1.4249(16) .
C24 C241 1.4920(17) .
C241 H24A 0.98 .
C241 H24B 0.98 .
C241 H24C 0.98 .
C25 C251 1.4935(17) .
C251 H25A 0.98 .
C251 H25B 0.98 .
C251 H25C 0.98 .
O1 H1B 0.822(16) .
O1 H1A 0.817(16) .

loop_
_geom_hbond_atom_site_label_D
_geom_hbond_atom_site_label_H
_geom_hbond_atom_site_label_A
_geom_hbond_distance_DH
_geom_hbond_distance_HA
_geom_hbond_distance_DA
_geom_hbond_angle_DHA
_geom_hbond_site_symmetry_A
O1 H1B Cl1 0.822(16) 2.495(16) 3.3138(13) 173(2) 2_556
O1 H1A Cl1 0.817(16) 2.439(17) 3.2507(13) 172(2) .
